data_7707086
loop_
_publ_author_name
'Akopov, Georgiy'
'Mark, Justin'
'Viswanathan, Gayatri'
'Lee, Shannon J.'
'McBride, Brennan C.'
'Won, Juyeon'
'Perras, Fr\'ed\'eric A'
'Paterson, Alexander L.'
'Yuan, Bing'
'Sen, Sabyasachi'
'Adeyemi, Adedoyin N.'
'Zhang, Feng'
'Wang, Cai-Zhuang'
'Ho, Kai-Ming'
'Miller, Gordon J.'
'Kovnir, Kirill'

_publ_section_title
;
 Third time's the charm: intricate non-centrosymmetric polymorphism in
 <i>Ln</i>SiP<sub>3</sub> (<i>Ln</i> = La and Ce) induced by distortions
 of phosphorus square layers.
;
_journal_issue 19
_journal_name_full 'Dalton transactions (Cambridge, England : 2003)'
_journal_page_first 6463
_journal_page_last 6476
_journal_paper_doi 10.1039/d1dt00845e
_journal_volume 50
_journal_year 2021
_chemical_formula_sum 'Ce P3 Si'
_chemical_formula_weight 261.12
_chemical_name_systematic CeSiP3(Pna21)
_space_group_crystal_system orthorhombic
_space_group_IT_number 33
_space_group_name_Hall 'P 2c -2n'
_space_group_name_H-M_alt 'P n a 21'
_audit_creation_method SHELXL-2014/7
_audit_update_record
;
2021-03-28 deposited with the CCDC.	2021-04-09 downloaded from the CCDC.
;
_cell_angle_alpha 90
_cell_angle_beta 90
_cell_angle_gamma 90
_cell_formula_units_Z 8
_cell_length_a 5.8633(3)
_cell_length_b 25.3141(11)
_cell_length_c 5.7097(3)
_cell_measurement_reflns_used 7663
_cell_measurement_temperature 293(2)
_cell_measurement_theta_max 27.51
_cell_measurement_theta_min 3.57
_cell_volume 847.46(7)
_computing_structure_refinement 'SHELXL-2014/7 (Sheldrick, 2014)'
_diffrn_ambient_temperature 293(2)
_diffrn_measured_fraction_theta_full 0.998
_diffrn_measured_fraction_theta_max 0.998
_diffrn_measurement_device_type 'Bruker Venture area-detector'
_diffrn_measurement_method 'profile data from \w scans'
_diffrn_radiation_type MoK\a
_diffrn_radiation_wavelength 0.71073
_diffrn_reflns_av_R_equivalents 0.0261
_diffrn_reflns_av_unetI/netI 0.0169
_diffrn_reflns_Laue_measured_fraction_full 0.998
_diffrn_reflns_Laue_measured_fraction_max 0.998
_diffrn_reflns_limit_h_max 7
_diffrn_reflns_limit_h_min -7
_diffrn_reflns_limit_k_max 32
_diffrn_reflns_limit_k_min -32
_diffrn_reflns_limit_l_max 7
_diffrn_reflns_limit_l_min -7
_diffrn_reflns_number 7663
_diffrn_reflns_point_group_measured_fraction_full 0.999
_diffrn_reflns_point_group_measured_fraction_max 0.999
_diffrn_reflns_theta_full 25.242
_diffrn_reflns_theta_max 27.506
_diffrn_reflns_theta_min 3.567
_diffrn_source 'fine-focus sealed tube'
_exptl_absorpt_coefficient_mu 11.932
_exptl_absorpt_correction_T_max 1.00
_exptl_absorpt_correction_T_min 0.25
_exptl_absorpt_correction_type numerical
_exptl_absorpt_process_details SADABS
_exptl_crystal_colour silver
_exptl_crystal_density_diffrn 4.093
_exptl_crystal_description bar
_exptl_crystal_F_000 936
_exptl_crystal_size_max 0.264
_exptl_crystal_size_mid 0.137
_exptl_crystal_size_min 0.118
_refine_diff_density_max 1.037
_refine_diff_density_min -0.833
_refine_diff_density_rms 0.152
_refine_ls_abs_structure_details
;
 Refined as an inversion twin.
;
_refine_ls_abs_structure_Flack 0.224(19)
_refine_ls_extinction_coef 0.00311(11)
_refine_ls_extinction_expression Fc^*^=kFc[1+0.001xFc^2^\l^3^/sin(2\q)]^-1/4^
_refine_ls_extinction_method 'SHELXL-2014/7 (Sheldrick 2014'
_refine_ls_goodness_of_fit_ref 1.318
_refine_ls_hydrogen_treatment undef
_refine_ls_matrix_type full
_refine_ls_number_parameters 93
_refine_ls_number_reflns 1930
_refine_ls_number_restraints 1
_refine_ls_restrained_S_all 1.318
_refine_ls_R_factor_all 0.0139
_refine_ls_R_factor_gt 0.0138
_refine_ls_shift/su_max 0.002
_refine_ls_shift/su_mean 0.000
_refine_ls_structure_factor_coef Fsqd
_refine_ls_weighting_details 'w=1/[\s^2^(Fo^2^)+(0.0069P)^2^+1.3923P] where P=(Fo^2^+2Fc^2^)/3'
_refine_ls_weighting_scheme calc
_refine_ls_wR_factor_gt 0.0347
_refine_ls_wR_factor_ref 0.0349
_reflns_Friedel_coverage 0.818
_reflns_Friedel_fraction_full 1.000
_reflns_Friedel_fraction_max 1.000
_reflns_number_gt 1923
_reflns_number_total 1930
_reflns_threshold_expression 'I > 2\s(I)'
_cod_data_source_file d1dt00845e2.cif
_cod_data_source_block CeSiP3_Pna21
_cod_depositor_comments 'Adding full bibliography for 7707082--7707086.cif.'
_cod_database_code 7707086
_shelx_shelxl_version_number 2014/7
_shelx_space_group_comment
;
The symmetry employed for this shelxl refinement is uniquely defined
by the following loop, which should always be used as a source of
symmetry information in preference to the above space-group names.
They are only intended as comments.
;
_shelx_estimated_absorpt_t_min 0.145
_shelx_estimated_absorpt_t_max 0.333

loop_
_space_group_symop_operation_xyz
'x, y, z'
'-x, -y, z+1/2'
'x+1/2, -y+1/2, z'
'-x+1/2, y+1/2, z+1/2'

loop_
_atom_site_label
_atom_site_type_symbol
_atom_site_fract_x
_atom_site_fract_y
_atom_site_fract_z
_atom_site_U_iso_or_equiv
_atom_site_adp_type
_atom_site_occupancy
_atom_site_site_symmetry_order
_atom_site_calc_flag
_atom_site_refinement_flags_posn
_atom_site_refinement_flags_adp
_atom_site_refinement_flags_occupancy
_atom_site_disorder_assembly
_atom_site_disorder_group
Ce1 Ce 0.52722(4) 0.40210(2) 0.25039(7) 0.00530(8) Uani 1 1 d . . . . .
Ce2 Ce 1.02587(4) 0.41112(2) 0.74941(8) 0.00619(8) Uani 1 1 d . . . . .
P1 P 0.51929(17) 0.37279(4) 0.7531(5) 0.00696(19) Uani 1 1 d . . . . .
P2 P 0.03069(17) 0.37665(4) 0.2522(4) 0.00653(19) Uani 1 1 d . . . . .
P3 P 0.5846(2) 0.28422(4) 0.2782(3) 0.0056(2) Uani 1 1 d . . . . .
P4 P 0.98308(19) 0.28914(5) 0.7756(3) 0.0064(3) Uani 1 1 d . . . . .
P5 P 0.3136(4) 0.49773(8) 0.0449(3) 0.0083(3) Uani 1 1 d . . . . .
Si1 Si 0.6173(2) 0.29115(5) 0.6701(3) 0.0056(3) Uani 1 1 d . . . . .
Si2 Si -0.0533(2) 0.29447(5) 0.1670(3) 0.0056(3) Uani 1 1 d . . . . .
P6 P 0.3128(4) 0.49796(7) 0.4478(3) 0.0091(4) Uani 1 1 d . . . . .

loop_
_atom_site_aniso_label
_atom_site_aniso_U_11
_atom_site_aniso_U_22
_atom_site_aniso_U_33
_atom_site_aniso_U_23
_atom_site_aniso_U_13
_atom_site_aniso_U_12
Ce1 0.00579(12) 0.00514(11) 0.00498(12) 0.0004(2) 0.0004(3) 0.00049(7)
Ce2 0.00644(12) 0.00685(12) 0.00527(12) -0.0003(2) 0.0006(3) -0.00044(7)
P1 0.0086(5) 0.0071(4) 0.0053(5) -0.0006(10) 0.0005(9) 0.0011(3)
P2 0.0073(5) 0.0062(4) 0.0060(5) -0.0005(10) 0.0009(9) -0.0011(3)
P3 0.0061(4) 0.0059(4) 0.0047(7) -0.0007(5) -0.0008(5) -0.0006(4)
P4 0.0074(5) 0.0056(4) 0.0064(8) -0.0009(6) 0.0003(6) 0.0007(3)
P5 0.0082(8) 0.0066(8) 0.0100(8) 0.0000(7) 0.0012(7) -0.0011(7)
Si1 0.0074(6) 0.0038(5) 0.0056(5) 0.0003(4) 0.0001(5) -0.0006(4)
Si2 0.0067(6) 0.0054(6) 0.0048(5) 0.0001(4) -0.0008(5) -0.0001(4)
P6 0.0095(8) 0.0080(8) 0.0097(9) -0.0008(8) 0.0018(7) 0.0008(6)

loop_
_atom_type_symbol
_atom_type_description
_atom_type_scat_dispersion_real
_atom_type_scat_dispersion_imag
_atom_type_scat_source
Si Si 0.0817 0.0704 'International Tables Vol C Tables 4.2.6.8 and 6.1.1.4'
P P 0.1023 0.0942 'International Tables Vol C Tables 4.2.6.8 and 6.1.1.4'
Ce Ce -0.2486 2.6331 'International Tables Vol C Tables 4.2.6.8 and 6.1.1.4'

loop_
_geom_angle_atom_site_label_1
_geom_angle_atom_site_label_2
_geom_angle_atom_site_label_3
_geom_angle
_geom_angle_site_symmetry_1
_geom_angle_site_symmetry_3
_geom_angle_publ_flag
P1 Ce1 P6 124.73(4) 1_554 . ?
P1 Ce1 P1 150.81(4) 1_554 . ?
P6 Ce1 P1 80.19(4) . . ?
P1 Ce1 P5 79.46(4) 1_554 . ?
P6 Ce1 P5 45.71(3) . . ?
P1 Ce1 P5 125.47(4) . . ?
P1 Ce1 P2 86.17(5) 1_554 . ?
P6 Ce1 P2 76.16(5) . . ?
P1 Ce1 P2 85.83(5) . . ?
P5 Ce1 P2 76.44(5) . . ?
P1 Ce1 P3 78.58(4) 1_554 . ?
P6 Ce1 P3 147.35(5) . . ?
P1 Ce1 P3 72.68(4) . . ?
P5 Ce1 P3 151.36(5) . . ?
P2 Ce1 P3 83.95(3) . . ?
P1 Ce1 P2 87.98(5) 1_554 1_655 ?
P6 Ce1 P2 126.10(5) . 1_655 ?
P1 Ce1 P2 87.64(5) . 1_655 ?
P5 Ce1 P2 125.98(5) . 1_655 ?
P2 Ce1 P2 155.21(4) . 1_655 ?
P3 Ce1 P2 71.27(3) . 1_655 ?
P1 Ce1 P5 135.82(4) 1_554 2_665 ?
P6 Ce1 P5 43.04(4) . 2_665 ?
P1 Ce1 P5 72.09(4) . 2_665 ?
P5 Ce1 P5 71.49(4) . 2_665 ?
P2 Ce1 P5 117.17(5) . 2_665 ?
P3 Ce1 P5 136.88(5) . 2_665 ?
P2 Ce1 P5 83.21(5) 1_655 2_665 ?
P1 Ce1 P6 71.50(4) 1_554 2_664 ?
P6 Ce1 P6 71.45(4) . 2_664 ?
P1 Ce1 P6 136.40(4) . 2_664 ?
P5 Ce1 P6 42.79(3) . 2_664 ?
P2 Ce1 P6 117.28(5) . 2_664 ?
P3 Ce1 P6 141.20(5) . 2_664 ?
P2 Ce1 P6 83.35(5) 1_655 2_664 ?
P5 Ce1 P6 64.52(3) 2_665 2_664 ?
P1 Ce1 Ce2 134.39(2) 1_554 . ?
P6 Ce1 Ce2 89.57(4) . . ?
P1 Ce1 Ce2 49.50(2) . . ?
P5 Ce1 Ce2 122.12(4) . . ?
P2 Ce1 Ce2 135.06(5) . . ?
P3 Ce1 Ce2 86.48(3) . . ?
P2 Ce1 Ce2 46.45(4) 1_655 . ?
P5 Ce1 Ce2 51.51(4) 2_665 . ?
P6 Ce1 Ce2 97.02(4) 2_664 . ?
P1 Ce1 Ce2 49.45(2) 1_554 1_554 ?
P6 Ce1 Ce2 121.60(4) . 1_554 ?
P1 Ce1 Ce2 134.51(2) . 1_554 ?
P5 Ce1 Ce2 88.83(4) . 1_554 ?
P2 Ce1 Ce2 135.34(5) . 1_554 ?
P3 Ce1 Ce2 90.71(3) . 1_554 ?
P2 Ce1 Ce2 46.92(5) 1_655 1_554 ?
P5 Ce1 Ce2 96.62(4) 2_665 1_554 ?
P6 Ce1 Ce2 50.99(4) 2_664 1_554 ?
Ce2 Ce1 Ce2 88.460(7) . 1_554 ?
P1 Ce1 Ce2 132.45(2) 1_554 1_455 ?
P6 Ce1 Ce2 52.01(4) . 1_455 ?
P1 Ce1 Ce2 47.93(2) . 1_455 ?
P5 Ce1 Ce2 85.80(4) . 1_455 ?
P2 Ce1 Ce2 46.34(5) . 1_455 ?
P3 Ce1 Ce2 95.67(3) . 1_455 ?
P2 Ce1 Ce2 135.24(5) 1_655 1_455 ?
P5 Ce1 Ce2 78.39(4) 2_665 1_455 ?
P6 Ce1 Ce2 122.73(4) 2_664 1_455 ?
Ce2 Ce1 Ce2 91.449(12) . 1_455 ?
Ce2 Ce1 Ce2 173.606(8) 1_554 1_455 ?
P2 Ce2 P2 145.99(4) 1_655 1_656 ?
P2 Ce2 P1 84.50(5) 1_655 1_655 ?
P2 Ce2 P1 83.80(5) 1_656 1_655 ?
P2 Ce2 P4 75.78(4) 1_655 . ?
P2 Ce2 P4 70.44(4) 1_656 . ?
P1 Ce2 P4 76.10(3) 1_655 . ?
P2 Ce2 P1 85.66(5) 1_655 . ?
P2 Ce2 P1 84.96(5) 1_656 . ?
P1 Ce2 P1 143.36(4) 1_655 . ?
P4 Ce2 P1 67.27(3) . . ?
P2 Ce2 P5 133.74(4) 1_655 1_656 ?
P2 Ce2 P5 72.17(4) 1_656 1_656 ?
P1 Ce2 P5 73.61(5) 1_655 1_656 ?
P4 Ce2 P5 133.68(5) . 1_656 ?
P1 Ce2 P5 134.55(5) . 1_656 ?
P2 Ce2 P6 123.23(4) 1_655 2_665 ?
P2 Ce2 P6 82.99(4) 1_656 2_665 ?
P1 Ce2 P6 143.47(5) 1_655 2_665 ?
P4 Ce2 P6 129.79(4) . 2_665 ?
P1 Ce2 P6 68.66(5) . 2_665 ?
P5 Ce2 P6 69.93(4) 1_656 2_665 ?
P2 Ce2 P6 71.84(4) 1_655 1_655 ?
P2 Ce2 P6 134.15(4) 1_656 1_655 ?
P1 Ce2 P6 74.27(5) 1_655 1_655 ?
P4 Ce2 P6 137.60(5) . 1_655 ?
P1 Ce2 P6 134.71(5) . 1_655 ?
P5 Ce2 P6 63.26(2) 1_656 1_655 ?
P6 Ce2 P6 91.26(5) 2_665 1_655 ?
P2 Ce2 P5 82.61(4) 1_655 2_665 ?
P2 Ce2 P5 123.62(4) 1_656 2_665 ?
P1 Ce2 P5 143.67(5) 1_655 2_665 ?
P4 Ce2 P5 132.20(5) . 2_665 ?
P1 Ce2 P5 69.03(5) . 2_665 ?
P5 Ce2 P5 91.46(4) 1_656 2_665 ?
P6 Ce2 P5 41.41(3) 2_665 2_665 ?
P6 Ce2 P5 69.45(4) 1_655 2_665 ?
P2 Ce2 Ce1 47.49(2) 1_655 . ?
P2 Ce2 Ce1 131.08(2) 1_656 . ?
P1 Ce2 Ce1 131.68(5) 1_655 . ?
P4 Ce2 Ce1 85.42(3) . . ?
P1 Ce2 Ce1 46.19(5) . . ?
P5 Ce2 Ce1 140.62(4) 1_656 . ?
P6 Ce2 Ce1 81.10(4) 2_665 . ?
P6 Ce2 Ce1 92.21(4) 1_655 . ?
P5 Ce2 Ce1 49.75(3) 2_665 . ?
P2 Ce2 Ce1 131.13(2) 1_655 1_556 ?
P2 Ce2 Ce1 47.35(2) 1_656 1_556 ?
P1 Ce2 Ce1 130.85(5) 1_655 1_556 ?
P4 Ce2 Ce1 81.56(3) . 1_556 ?
P1 Ce2 Ce1 45.54(5) . 1_556 ?
P5 Ce2 Ce1 92.63(4) 1_656 1_556 ?
P6 Ce2 Ce1 50.12(3) 2_665 1_556 ?
P6 Ce2 Ce1 140.78(4) 1_655 1_556 ?
P5 Ce2 Ce1 81.60(4) 2_665 1_556 ?
Ce1 Ce2 Ce1 88.460(7) . 1_556 ?
P2 Ce2 Ce1 46.58(2) 1_655 1_655 ?
P2 Ce2 Ce1 129.93(2) 1_656 1_655 ?
P1 Ce2 Ce1 46.16(5) 1_655 1_655 ?
P4 Ce2 Ce1 92.06(3) . 1_655 ?
P1 Ce2 Ce1 131.98(5) . 1_655 ?
P5 Ce2 Ce1 91.50(4) 1_656 1_655 ?
P6 Ce2 Ce1 136.14(3) 2_665 1_655 ?
P6 Ce2 Ce1 45.62(4) 1_655 1_655 ?
P5 Ce2 Ce1 103.18(4) 2_665 1_655 ?
Ce1 Ce2 Ce1 91.450(12) . 1_655 ?
Ce1 Ce2 Ce1 173.607(8) 1_556 1_655 ?
Si1 P1 Ce1 116.26(9) . 1_556 ?
Si1 P1 Ce1 91.29(9) . . ?
Ce1 P1 Ce1 150.81(4) 1_556 . ?
Si1 P1 Ce2 123.07(6) . 1_455 ?
Ce1 P1 Ce2 86.64(5) 1_556 1_455 ?
Ce1 P1 Ce2 85.90(5) . 1_455 ?
Si1 P1 Ce2 92.40(5) . . ?
Ce1 P1 Ce2 85.01(5) 1_556 . ?
Ce1 P1 Ce2 84.31(5) . . ?
Ce2 P1 Ce2 143.36(4) 1_455 . ?
Si2 P2 Ce2 119.26(9) . 1_455 ?
Si2 P2 Ce1 115.06(5) . . ?
Ce2 P2 Ce1 87.08(5) 1_455 . ?
Si2 P2 Ce2 93.53(9) . 1_454 ?
Ce2 P2 Ce2 145.99(4) 1_455 1_454 ?
Ce1 P2 Ce2 86.74(5) . 1_454 ?
Si2 P2 Ce1 88.98(5) . 1_455 ?
Ce2 P2 Ce1 86.06(5) 1_455 1_455 ?
Ce1 P2 Ce1 155.21(4) . 1_455 ?
Ce2 P2 Ce1 85.73(5) 1_454 1_455 ?
Si2 P3 Si2 111.46(7) 1_655 3 ?
Si2 P3 Si1 101.11(7) 1_655 . ?
Si2 P3 Si1 112.42(7) 3 . ?
Si2 P3 Ce1 88.63(5) 1_655 . ?
Si2 P3 Ce1 145.74(6) 3 . ?
Si1 P3 Ce1 89.12(5) . . ?
Si1 P4 Si2 100.13(7) . 1_656 ?
Si1 P4 Si1 106.48(7) . 3 ?
Si2 P4 Si1 110.59(8) 1_656 3 ?
Si1 P4 Ce2 92.41(5) . . ?
Si2 P4 Ce2 89.76(6) 1_656 . ?
Si1 P4 Ce2 148.63(7) 3 . ?
P6 P5 P6 104.30(11) 2_664 . ?
P6 P5 Ce1 74.19(5) 2_664 . ?
P6 P5 Ce1 66.89(9) . . ?
P6 P5 Ce1 63.15(5) 2_664 2_664 ?
P6 P5 Ce1 121.80(12) . 2_664 ?
Ce1 P5 Ce1 137.33(8) . 2_664 ?
P6 P5 Ce2 114.16(6) 2_664 1_454 ?
P6 P5 Ce2 121.41(11) . 1_454 ?
Ce1 P5 Ce2 82.74(5) . 1_454 ?
Ce1 P5 Ce2 114.63(5) 2_664 1_454 ?
P6 P5 Ce2 130.11(5) 2_664 2_664 ?
P6 P5 Ce2 68.84(9) . 2_664 ?
Ce1 P5 Ce2 133.84(6) . 2_664 ?
Ce1 P5 Ce2 78.73(5) 2_664 2_664 ?
Ce2 P5 Ce2 110.31(7) 1_454 2_664 ?
P1 Si1 P4 102.42(7) . . ?
P1 Si1 P3 105.38(9) . . ?
P4 Si1 P3 110.41(8) . . ?
P1 Si1 P4 134.19(9) . 3_455 ?
P4 Si1 P4 104.04(7) . 3_455 ?
P3 Si1 P4 99.49(7) . 3_455 ?
P2 Si2 P3 105.13(7) . 1_455 ?
P2 Si2 P3 134.37(9) . 3_455 ?
P3 Si2 P3 99.16(6) 1_455 3_455 ?
P2 Si2 P4 104.84(9) . 1_454 ?
P3 Si2 P4 111.47(8) 1_455 1_454 ?
P3 Si2 P4 101.19(7) 3_455 1_454 ?
P5 P6 P5 104.06(11) 2_665 . ?
P5 P6 Ce1 73.81(5) 2_665 . ?
P5 P6 Ce1 67.40(9) . . ?
P5 P6 Ce1 63.02(5) 2_665 2_665 ?
P5 P6 Ce1 122.72(12) . 2_665 ?
Ce1 P6 Ce1 136.82(8) . 2_665 ?
P5 P6 Ce2 130.10(5) 2_665 2_664 ?
P5 P6 Ce2 69.75(9) . 2_664 ?
Ce1 P6 Ce2 135.19(6) . 2_664 ?
Ce1 P6 Ce2 78.89(4) 2_665 2_664 ?
P5 P6 Ce2 113.75(5) 2_665 1_455 ?
P5 P6 Ce2 121.84(11) . 1_455 ?
Ce1 P6 Ce2 82.38(5) . 1_455 ?
Ce1 P6 Ce2 113.50(5) 2_665 1_455 ?
Ce2 P6 Ce2 110.30(7) 2_664 1_455 ?

loop_
_geom_bond_atom_site_label_1
_geom_bond_atom_site_label_2
_geom_bond_distance
_geom_bond_site_symmetry_2
_geom_bond_publ_flag
Ce1 P1 2.935(3) 1_554 ?
Ce1 P6 2.956(2) . ?
Ce1 P1 2.965(3) . ?
Ce1 P5 2.968(2) . ?
Ce1 P2 2.9818(10) . ?
Ce1 P3 3.0071(11) . ?
Ce1 P2 3.0215(10) 1_655 ?
Ce1 P5 3.1823(19) 2_665 ?
Ce1 P6 3.2038(18) 2_664 ?
Ce1 Ce2 4.0888(5) . ?
Ce1 Ce2 4.0966(4) 1_554 ?
Ce1 Ce2 4.1002(4) 1_455 ?
Ce2 P2 2.970(2) 1_655 ?
Ce2 P2 3.000(2) 1_656 ?
Ce2 P1 3.0516(10) 1_655 ?
Ce2 P4 3.1017(12) . ?
Ce2 P1 3.1248(10) . ?
Ce2 P5 3.240(2) 1_656 ?
Ce2 P6 3.244(2) 2_665 ?
Ce2 P6 3.260(2) 1_655 ?
Ce2 P5 3.264(2) 2_665 ?
Ce2 Ce1 4.0966(4) 1_556 ?
Ce2 Ce1 4.1002(4) 1_655 ?
P1 Si1 2.1968(16) . ?
P1 Ce1 2.935(3) 1_556 ?
P1 Ce2 3.0515(10) 1_455 ?
P2 Si2 2.1923(17) . ?
P2 Ce2 2.970(2) 1_455 ?
P2 Ce2 3.000(2) 1_454 ?
P2 Ce1 3.0215(10) 1_455 ?
P3 Si2 2.2313(18) 1_655 ?
P3 Si2 2.2417(17) 3 ?
P3 Si1 2.2527(19) . ?
P4 Si1 2.2280(19) . ?
P4 Si2 2.249(2) 1_656 ?
P4 Si1 2.2612(17) 3 ?
P5 P6 2.2619(14) 2_664 ?
P5 P6 2.3008(14) . ?
P5 Ce1 3.1822(19) 2_664 ?
P5 Ce2 3.240(2) 1_454 ?
P5 Ce2 3.264(2) 2_664 ?
Si1 P4 2.2612(17) 3_455 ?
Si2 P3 2.2313(18) 1_455 ?
Si2 P3 2.2417(17) 3_455 ?
Si2 P4 2.249(2) 1_454 ?
P6 P5 2.2618(14) 2_665 ?
P6 Ce1 3.2038(18) 2_665 ?
P6 Ce2 3.244(2) 2_664 ?
P6 Ce2 3.260(2) 1_455 ?
